data_1565948
loop_
_publ_author_name
'Wildner, Manfred'
'Zakharov, Boris A.'
'Bogdanov, Nikita E.'
'Talla, Dominik'
'Boldyreva, Elena V.'
'Miletich, Ronald'

_publ_section_title
;
 Crystallography relevant to Mars and Galilean icy moons: crystal behavior
 of kieserite-type monohydrate sulfates at extraterrestrial conditions
 down to 15 K
;
_journal_issue 2
_journal_name_full IUCrJ
_journal_page_first 194
_journal_page_last 203
_journal_paper_doi 10.1107/S2052252521012720
_journal_volume 9
_journal_year 2022
_chemical_formula_sum 'Fe H2 Mg0 O5 S'
_chemical_formula_weight 169.93
_space_group_crystal_system monoclinic
_space_group_IT_number 15
_space_group_name_Hall '-C 2yc'
_space_group_name_H-M_alt 'C 1 2/c 1'
_atom_sites_solution_hydrogens difmap
_audit_creation_method SHELXL-2017/1
_cell_angle_alpha 90
_cell_angle_beta 118.515(10)
_cell_angle_gamma 90
_cell_formula_units_Z 4
_cell_length_a 7.0696(10)
_cell_length_b 7.5620(10)
_cell_length_c 7.7669(10)
_cell_measurement_temperature 233(2)
_cell_volume 364.85(9)
_computing_structure_refinement 'SHELXL-2017/1 (Sheldrick, 2017)'
_diffrn_ambient_temperature 233(2)
_diffrn_measured_fraction_theta_full 0.988
_diffrn_measured_fraction_theta_max 0.996
_diffrn_radiation_type MoK\a
_diffrn_radiation_wavelength 0.71073
_diffrn_reflns_av_R_equivalents 0.0306
_diffrn_reflns_av_unetI/netI 0.0128
_diffrn_reflns_Laue_measured_fraction_full 0.988
_diffrn_reflns_Laue_measured_fraction_max 0.996
_diffrn_reflns_limit_h_max 12
_diffrn_reflns_limit_h_min -12
_diffrn_reflns_limit_k_max 13
_diffrn_reflns_limit_k_min -13
_diffrn_reflns_limit_l_max 14
_diffrn_reflns_limit_l_min -14
_diffrn_reflns_number 10393
_diffrn_reflns_point_group_measured_fraction_full 0.988
_diffrn_reflns_point_group_measured_fraction_max 0.996
_diffrn_reflns_theta_full 25.242
_diffrn_reflns_theta_max 39.993
_diffrn_reflns_theta_min 4.194
_exptl_absorpt_coefficient_mu 4.589
_exptl_absorpt_correction_T_max 0.7479
_exptl_absorpt_correction_T_min 0.5607
_exptl_absorpt_correction_type multi-scan
_exptl_absorpt_process_details
;
 SADABS 2016/2: Krause, L., Herbst-Irmer, R., Sheldrick G.M. & Stalke D.,
 J. Appl. Cryst. 48 (2015) 3-10
;
_exptl_crystal_density_diffrn 3.094
_exptl_crystal_F_000 336
_refine_diff_density_max 0.545
_refine_diff_density_min -0.537
_refine_diff_density_rms 0.082
_refine_ls_extinction_coef 0.079(2)
_refine_ls_extinction_expression Fc^*^=kFc[1+0.001xFc^2^\l^3^/sin(2\q)]^-1/4^
_refine_ls_extinction_method 'SHELXL-2017/1 (Sheldrick 2017)'
_refine_ls_goodness_of_fit_ref 1.146
_refine_ls_hydrogen_treatment refall
_refine_ls_matrix_type full
_refine_ls_number_parameters 40
_refine_ls_number_reflns 1133
_refine_ls_number_restraints 0
_refine_ls_restrained_S_all 1.146
_refine_ls_R_factor_all 0.0134
_refine_ls_R_factor_gt 0.0132
_refine_ls_shift/su_max 0.000
_refine_ls_shift/su_mean 0.000
_refine_ls_structure_factor_coef Fsqd
_refine_ls_weighting_details 'w=1/[\s^2^(Fo^2^)+(0.0170P)^2^+0.1700P] where P=(Fo^2^+2Fc^2^)/3'
_refine_ls_weighting_scheme calc
_refine_ls_wR_factor_gt 0.0352
_refine_ls_wR_factor_ref 0.0353
_reflns_Friedel_coverage 0.000
_reflns_number_gt 1117
_reflns_number_total 1133
_reflns_threshold_expression 'I > 2\s(I)'
_cod_data_source_file lt5044.cif
_cod_data_source_block FeSO4H2O_N2_233K
_cod_depositor_comments 'Adding full bibliography for 1565934--1565967.cif.'
_cod_original_sg_symbol_H-M 'C 2/c'
_cod_database_code 1565948
_shelx_shelxl_version_number 2017/1
_shelx_space_group_comment
;
The symmetry employed for this shelxl refinement is uniquely defined
by the following loop, which should always be used as a source of
symmetry information in preference to the above space-group names.
They are only intended as comments.
;

loop_
_space_group_symop_operation_xyz
'x, y, z'
'-x, y, -z+1/2'
'x+1/2, y+1/2, z'
'-x+1/2, y+1/2, -z+1/2'
'-x, -y, -z'
'x, -y, z-1/2'
'-x+1/2, -y+1/2, -z'
'x+1/2, -y+1/2, z-1/2'

loop_
_atom_site_label
_atom_site_type_symbol
_atom_site_fract_x
_atom_site_fract_y
_atom_site_fract_z
_atom_site_U_iso_or_equiv
_atom_site_adp_type
_atom_site_occupancy
_atom_site_site_symmetry_order
_atom_site_calc_flag
_atom_site_refinement_flags_posn
_atom_site_refinement_flags_adp
_atom_site_refinement_flags_occupancy
_atom_site_disorder_assembly
_atom_site_disorder_group
Fe Fe 0.000000 0.500000 0.000000 0.00700(4) Uani 1 2 d S . P . .
S S 0.000000 0.15406(2) 0.250000 0.00601(4) Uani 1 2 d S T P . .
O1 O 0.16893(7) 0.04355(7) 0.39918(7) 0.01200(8) Uani 1 1 d . . . . .
O2 O 0.09766(7) 0.26893(6) 0.15794(7) 0.01060(8) Uani 1 1 d . . . . .
O3 O 0.000000 0.64450(9) 0.250000 0.00989(10) Uani 1 2 d S T P . .
H H 0.105(3) 0.718(2) 0.295(2) 0.034(4) Uiso 1 1 d . . . . .

loop_
_atom_site_aniso_label
_atom_site_aniso_U_11
_atom_site_aniso_U_22
_atom_site_aniso_U_33
_atom_site_aniso_U_23
_atom_site_aniso_U_13
_atom_site_aniso_U_12
Fe 0.00634(5) 0.00685(6) 0.00754(6) 0.00074(3) 0.00310(4) -0.00004(3)
S 0.00456(7) 0.00540(7) 0.00768(7) 0.000 0.00260(5) 0.000
O1 0.00723(15) 0.01321(18) 0.01418(18) 0.00646(15) 0.00400(13) 0.00356(14)
O2 0.01009(16) 0.00930(16) 0.01444(18) 0.00417(13) 0.00749(14) 0.00102(12)
O3 0.0099(2) 0.0102(2) 0.0099(2) 0.000 0.00501(18) 0.000

loop_
_atom_type_symbol
_atom_type_description
_atom_type_scat_dispersion_real
_atom_type_scat_dispersion_imag
_atom_type_scat_source
O O 0.0106 0.0060 'International Tables Vol C Tables 4.2.6.8 and 6.1.1.4'
H H 0.0000 0.0000 'International Tables Vol C Tables 4.2.6.8 and 6.1.1.4'
S S 0.1246 0.1234 'International Tables Vol C Tables 4.2.6.8 and 6.1.1.4'
Mg Mg 0.0486 0.0363 'International Tables Vol C Tables 4.2.6.8 and 6.1.1.4'
Fe Fe 0.3463 0.8444 'International Tables Vol C Tables 4.2.6.8 and 6.1.1.4'

loop_
_geom_angle_atom_site_label_1
_geom_angle_atom_site_label_2
_geom_angle_atom_site_label_3
_geom_angle
_geom_angle_site_symmetry_1
_geom_angle_site_symmetry_3
_geom_angle_publ_flag
O2 Fe O2 180.0 . 5_565 ?
O2 Fe O1 94.93(2) . 8_455 ?
O2 Fe O1 85.07(2) 5_565 8_455 ?
O2 Fe O1 85.07(2) . 4 ?
O2 Fe O1 94.93(2) 5_565 4 ?
O1 Fe O1 180.0 8_455 4 ?
O2 Fe O3 92.09(2) . . ?
O2 Fe O3 87.91(2) 5_565 . ?
O1 Fe O3 86.472(16) 8_455 . ?
O1 Fe O3 93.528(17) 4 . ?
O2 Fe O3 87.91(2) . 5_565 ?
O2 Fe O3 92.09(2) 5_565 5_565 ?
O1 Fe O3 93.528(16) 8_455 5_565 ?
O1 Fe O3 86.472(16) 4 5_565 ?
O3 Fe O3 180.0 . 5_565 ?
O2 Fe O2 82.987(13) . 8_455 ?
O2 Fe O2 97.013(14) 5_565 8_455 ?
O1 Fe O2 42.816(16) 8_455 8_455 ?
O1 Fe O2 137.184(16) 4 8_455 ?
O3 Fe O2 127.799(12) . 8_455 ?
O3 Fe O2 52.201(12) 5_565 8_455 ?
O2 Fe O2 97.013(13) . 4 ?
O2 Fe O2 82.987(13) 5_565 4 ?
O1 Fe O2 137.183(16) 8_455 4 ?
O1 Fe O2 42.817(16) 4 4 ?
O3 Fe O2 52.200(12) . 4 ?
O3 Fe O2 127.800(12) 5_565 4 ?
O2 Fe O2 180.0 8_455 4 ?
O2 Fe O2 137.974(17) . 6_565 ?
O2 Fe O2 42.025(17) 5_565 6_565 ?
O1 Fe O2 112.38(2) 8_455 6_565 ?
O1 Fe O2 67.62(2) 4 6_565 ?
O3 Fe O2 119.797(19) . 6_565 ?
O3 Fe O2 60.204(19) 5_565 6_565 ?
O2 Fe O2 95.601(15) 8_455 6_565 ?
O2 Fe O2 84.400(15) 4 6_565 ?
O2 Fe O2 42.026(17) . 2 ?
O2 Fe O2 137.975(17) 5_565 2 ?
O1 Fe O2 67.62(2) 8_455 2 ?
O1 Fe O2 112.38(2) 4 2 ?
O3 Fe O2 60.203(19) . 2 ?
O3 Fe O2 119.796(19) 5_565 2 ?
O2 Fe O2 84.399(15) 8_455 2 ?
O2 Fe O2 95.600(16) 4 2 ?
O2 Fe O2 180.0 6_565 2 ?
O1 S O1 110.43(5) 2 . ?
O1 S O2 108.85(3) 2 2 ?
O1 S O2 110.06(3) . 2 ?
O1 S O2 110.06(3) 2 . ?
O1 S O2 108.85(3) . . ?
O2 S O2 108.56(4) 2 . ?
S O1 Fe 136.37(3) . 4_545 ?
S O1 O2 35.896(17) . . ?
Fe O1 O2 100.53(2) 4_545 . ?
S O1 O1 34.78(2) . 2 ?
Fe O1 O1 140.61(4) 4_545 2 ?
O2 O1 O1 60.43(2) . 2 ?
S O1 O2 35.280(18) . 2 ?
Fe O1 O2 143.81(3) 4_545 2 ?
O2 O1 O2 60.14(3) . 2 ?
O1 O1 O2 59.69(2) 2 2 ?
S O1 O2 127.86(3) . 4_545 ?
Fe O1 O2 46.657(14) 4_545 4_545 ?
O2 O1 O2 108.71(2) . 4_545 ?
O1 O1 O2 103.60(2) 2 4_545 ?
O2 O1 O2 162.58(3) 2 4_545 ?
S O1 O3 170.33(3) . 7_556 ?
Fe O1 O3 48.430(12) 4_545 7_556 ?
O2 O1 O3 146.59(2) . 7_556 ?
O1 O1 O3 150.225(17) 2 7_556 ?
O2 O1 O3 135.12(3) 2 7_556 ?
O2 O1 O3 61.802(17) 4_545 7_556 ?
S O1 O2 115.58(3) . 8_556 ?
Fe O1 O2 41.860(15) 4_545 8_556 ?
O2 O1 O2 87.52(2) . 8_556 ?
O1 O1 O2 147.83(2) 2 8_556 ?
O2 O1 O2 103.52(2) 2 8_556 ?
O2 O1 O2 88.52(2) 4_545 8_556 ?
O3 O1 O2 61.413(19) 7_556 8_556 ?
S O1 O3 92.24(2) . 3_545 ?
Fe O1 O3 44.709(13) 4_545 3_545 ?
O2 O1 O3 57.244(18) . 3_545 ?
O1 O1 O3 102.43(3) 2 3_545 ?
O2 O1 O3 114.26(2) 2 3_545 ?
O2 O1 O3 61.855(19) 4_545 3_545 ?
O3 O1 O3 93.139(18) 7_556 3_545 ?
O2 O1 O3 57.039(16) 8_556 3_545 ?
S O1 O3 103.04(3) . 1_545 ?
Fe O1 O3 98.118(19) 4_545 1_545 ?
O2 O1 O3 118.45(2) . 1_545 ?
O1 O1 O3 68.262(10) 2 1_545 ?
O2 O1 O3 117.86(2) 2 1_545 ?
O2 O1 O3 53.284(16) 4_545 1_545 ?
O3 O1 O3 82.940(17) 7_556 1_545 ?
O2 O1 O3 137.960(19) 8_556 1_545 ?
O3 O1 O3 107.701(19) 3_545 1_545 ?
S O1 O2 125.99(3) . 6_556 ?
Fe O1 O2 97.317(19) 4_545 6_556 ?
O2 O1 O2 161.65(3) . 6_556 ?
O1 O1 O2 102.53(2) 2 6_556 ?
O2 O1 O2 106.54(2) 2 6_556 ?
O2 O1 O2 80.73(2) 4_545 6_556 ?
O3 O1 O2 51.698(15) 7_556 6_556 ?
O2 O1 O2 108.84(2) 8_556 6_556 ?
O3 O1 O2 138.83(2) 3_545 6_556 ?
O3 O1 O2 54.114(14) 1_545 6_556 ?
S O1 O2 112.83(3) . 7_556 ?
Fe O1 O2 76.630(19) 4_545 7_556 ?
O2 O1 O2 108.59(2) . 7_556 ?
O1 O1 O2 140.12(2) 2 7_556 ?
O2 O1 O2 81.28(2) 2 7_556 ?
O2 O1 O2 115.91(2) 4_545 7_556 ?
O3 O1 O2 58.207(19) 7_556 7_556 ?
O2 O1 O2 44.048(18) 8_556 7_556 ?
O3 O1 O2 100.766(19) 3_545 7_556 ?
O3 O1 O2 132.745(17) 1_545 7_556 ?
O2 O1 O2 79.650(15) 6_556 7_556 ?
S O2 Fe 133.02(3) . . ?
S O2 O1 35.258(17) . . ?
Fe O2 O1 162.62(3) . . ?
S O2 O2 35.72(2) . 2 ?
Fe O2 O2 103.248(18) . 2 ?
O1 O2 O2 60.30(2) . 2 ?
S O2 O1 34.656(18) . 2 ?
Fe O2 O1 118.62(3) . 2 ?
O1 O2 O1 59.88(3) . 2 ?
O2 O2 O1 59.556(19) 2 2 ?
S O2 O3 109.59(3) . 3_545 ?
Fe O2 O3 117.23(2) . 3_545 ?
O1 O2 O3 75.42(2) . 3_545 ?
O2 O2 O3 131.25(3) 2 3_545 ?
O1 O2 O3 115.19(3) 2 3_545 ?
S O2 O1 161.33(3) . 4 ?
Fe O2 O1 48.268(16) . 4 ?
O1 O2 O1 136.53(2) . 4 ?
O2 O2 O1 129.544(17) 2 4 ?
O1 O2 O1 162.58(3) 2 4 ?
O3 O2 O1 71.45(2) 3_545 4 ?
S O2 O3 135.65(3) . 5_565 ?
Fe O2 O3 48.437(16) . 5_565 ?
O1 O2 O3 147.39(3) . 5_565 ?
O2 O2 O3 136.27(3) 2 5_565 ?
O1 O2 O3 101.26(2) 2 5_565 ?
O3 O2 O3 92.154(18) 3_545 5_565 ?
O1 O2 O3 61.682(18) 4 5_565 ?
S O2 O1 92.56(2) . 8_455 ?
Fe O2 O1 43.215(13) . 8_455 ?
O1 O2 O1 127.77(3) . 8_455 ?
O2 O2 O1 73.91(2) 2 8_455 ?
O1 O2 O1 76.47(2) 2 8_455 ?
O3 O2 O1 154.80(2) 3_545 8_455 ?
O1 O2 O1 91.48(2) 4 8_455 ?
O3 O2 O1 63.034(17) 5_565 8_455 ?
S O2 O3 102.68(2) . . ?
Fe O2 O3 46.174(12) . . ?
O1 O2 O3 117.33(2) . . ?
O2 O2 O3 66.958(10) 2 . ?
O1 O2 O3 116.73(2) 2 . ?
O3 O2 O3 124.98(2) 3_545 . ?
O1 O2 O3 64.573(17) 4 . ?
O3 O2 O3 94.611(16) 5_565 . ?
O1 O2 O3 57.748(13) 8_455 . ?
S O2 O1 96.64(3) . 6 ?
Fe O2 O1 110.57(2) . 6 ?
O1 O2 O1 86.025(18) . 6 ?
O2 O2 O1 131.183(15) 2 6 ?
O1 O2 O1 73.47(2) 2 6 ?
O3 O2 O1 58.125(17) 3_545 6 ?
O1 O2 O1 99.27(2) 4 6 ?
O3 O2 O1 62.183(19) 5_565 6 ?
O1 O2 O1 108.84(2) 8_455 6 ?
O3 O2 O1 156.644(19) . 6 ?
S O2 O1 82.38(2) . 7_556 ?
Fe O2 O1 96.53(2) . 7_556 ?
O1 O2 O1 71.41(2) . 7_556 ?
O2 O2 O1 62.04(2) 2 7_556 ?
O1 O2 O1 116.53(2) 2 7_556 ?
O3 O2 O1 86.344(19) 3_545 7_556 ?
O1 O2 O1 79.078(17) 4 7_556 ?
O3 O2 O1 138.84(2) 5_565 7_556 ?
O1 O2 O1 109.04(2) 8_455 7_556 ?
O3 O2 O1 54.946(13) . 7_556 ?
O1 O2 O1 142.114(18) 6 7_556 ?
Fe O3 Fe 121.26(3) . 2 ?
Fe O3 O2 87.939(13) . 4 ?
Fe O3 O2 111.836(15) 2 4 ?
Fe O3 O2 111.836(15) . 3_455 ?
Fe O3 O2 87.938(13) 2 3_455 ?
O2 O3 O2 139.94(3) 4 3_455 ?
Fe O3 O1 45.098(13) . 8_455 ?
Fe O3 O1 103.69(2) 2 8_455 ?
O2 O3 O1 131.824(16) 4 8_455 ?
O2 O3 O1 70.178(18) 3_455 8_455 ?
Fe O3 O1 103.69(2) . 7_556 ?
Fe O3 O1 45.098(13) 2 7_556 ?
O2 O3 O1 70.178(18) 4 7_556 ?
O2 O3 O1 131.823(16) 3_455 7_556 ?
O1 O3 O1 122.84(3) 8_455 7_556 ?
Fe O3 O2 159.93(2) . 6_566 ?
Fe O3 O2 43.658(12) 2 6_566 ?
O2 O3 O2 87.846(18) 4 6_566 ?
O2 O3 O2 83.503(17) 3_455 6_566 ?
O1 O3 O2 139.656(17) 8_455 6_566 ?
O1 O3 O2 56.517(16) 7_556 6_566 ?
Fe O3 O2 43.658(12) . 5_565 ?
Fe O3 O2 159.93(2) 2 5_565 ?
O2 O3 O2 83.504(17) 4 5_565 ?
O2 O3 O2 87.847(18) 3_455 5_565 ?
O1 O3 O2 56.517(16) 8_455 5_565 ?
O1 O3 O2 139.656(17) 7_556 5_565 ?
O2 O3 O2 154.58(3) 6_566 5_565 ?
Fe O3 O2 81.01(2) . 2 ?
Fe O3 O2 41.733(14) 2 2 ?
O2 O3 O2 124.98(2) 4 2 ?
O2 O3 O2 93.277(14) 3_455 2 ?
O1 O3 O2 66.85(2) 8_455 2 ?
O1 O3 O2 60.839(19) 7_556 2 ?
O2 O3 O2 85.390(16) 6_566 2 ?
O2 O3 O2 119.03(2) 5_565 2 ?
Fe O3 O2 41.732(14) . . ?
Fe O3 O2 81.01(2) 2 . ?
O2 O3 O2 93.277(14) 4 . ?
O2 O3 O2 124.98(2) 3_455 . ?
O1 O3 O2 60.839(18) 8_455 . ?
O1 O3 O2 66.85(2) 7_556 . ?
O2 O3 O2 119.03(2) 6_566 . ?
O2 O3 O2 85.390(16) 5_565 . ?
O2 O3 O2 46.08(2) 2 . ?
Fe O3 O1 120.60(2) . 3_455 ?
Fe O3 O1 41.763(11) 2 3_455 ?
O2 O3 O1 147.479(15) 4 3_455 ?
O2 O3 O1 47.331(14) 3_455 3_455 ?
O1 O3 O1 79.845(16) 8_455 3_455 ?
O1 O3 O1 86.861(19) 7_556 3_455 ?
O2 O3 O1 59.927(16) 6_566 3_455 ?
O2 O3 O1 127.398(15) 5_565 3_455 ?
O2 O3 O1 53.573(14) 2 3_455 ?
O2 O3 O1 98.59(2) . 3_455 ?
Fe O3 O1 41.763(11) . 4 ?
Fe O3 O1 120.60(2) 2 4 ?
O2 O3 O1 47.332(14) 4 4 ?
O2 O3 O1 147.480(15) 3_455 4 ?
O1 O3 O1 86.861(19) 8_455 4 ?
O1 O3 O1 79.845(16) 7_556 4 ?
O2 O3 O1 127.398(15) 6_566 4 ?
O2 O3 O1 59.927(15) 5_565 4 ?
O2 O3 O1 98.59(2) 2 4 ?
O2 O3 O1 53.572(14) . 4 ?
O1 O3 O1 152.05(3) 3_455 4 ?
Fe O3 H 108.1(11) . . ?
Fe O3 H 108.8(11) 2 . ?
O2 O3 H 23.4(11) 4 . ?
O2 O3 H 118.4(11) 3_455 . ?
O1 O3 H 146.5(11) 8_455 . ?
O1 O3 H 77.5(11) 7_556 . ?
O2 O3 H 73.1(11) 6_566 . ?
O2 O3 H 90.4(11) 5_565 . ?
O2 O3 H 138.2(11) 2 . ?
O2 O3 H 116.1(11) . . ?
O1 O3 H 131.1(11) 3_455 . ?
O1 O3 H 69.7(11) 4 . ?
Fe O3 H 108.8(11) . 2 ?
Fe O3 H 108.1(11) 2 2 ?
O2 O3 H 118.4(11) 4 2 ?
O2 O3 H 23.4(11) 3_455 2 ?
O1 O3 H 77.5(11) 8_455 2 ?
O1 O3 H 146.5(11) 7_556 2 ?
O2 O3 H 90.4(11) 6_566 2 ?
O2 O3 H 73.1(11) 5_565 2 ?
O2 O3 H 116.1(11) 2 2 ?
O2 O3 H 138.2(11) . 2 ?
O1 O3 H 69.7(11) 3_455 2 ?
O1 O3 H 131.1(11) 4 2 ?
H O3 H 100(2) . 2 ?

loop_
_geom_bond_atom_site_label_1
_geom_bond_atom_site_label_2
_geom_bond_distance
_geom_bond_site_symmetry_2
_geom_bond_publ_flag
Fe O2 2.0557(5) . ?
Fe O2 2.0558(5) 5_565 ?
Fe O1 2.1095(6) 8_455 ?
Fe O1 2.1095(6) 4 ?
Fe O3 2.2281(4) . ?
Fe O3 2.2281(4) 5_565 ?
Fe O2 3.4741(6) 8_455 ?
Fe O2 3.4741(6) 4 ?
Fe O2 3.5127(6) 6_565 ?
Fe O2 3.5127(6) 2 ?
S O1 1.4649(5) 2 ?
S O1 1.4649(5) . ?
S O2 1.4879(5) 2 ?
S O2 1.4879(5) . ?
O1 O2 2.4017(7) . ?
O1 O1 2.4063(10) 2 ?
O1 O2 2.4197(7) 2 ?
O1 O2 2.8163(7) 4_545 ?
O1 O3 2.9725(7) 7_556 ?
O1 O2 3.0693(8) 8_556 ?
O1 O3 3.1611(6) 3_545 ?
O1 O3 3.2486(9) 1_545 ?
O1 O2 3.2930(7) 6_556 ?
O1 O2 3.3386(9) 7_556 ?
O2 O2 2.4159(9) 2 ?
O2 O3 2.7469(6) 3_545 ?
O2 O3 2.9758(6) 5_565 ?
O2 O3 3.0863(8) . ?
O3 H 0.857(17) . ?
O3 H 0.857(17) 2 ?

loop_
_geom_hbond_atom_site_label_D
_geom_hbond_atom_site_label_H
_geom_hbond_atom_site_label_A
_geom_hbond_distance_DH
_geom_hbond_distance_HA
_geom_hbond_distance_DA
_geom_hbond_angle_DHA
_geom_hbond_site_symmetry_A
_geom_hbond_publ_flag
O3 H O2 0.857(17) 1.989(16) 2.7469(6) 146.8(16) 4 yes
